data_4333170
loop_
_publ_author_name
'Shearer, Jason'
'Zhao, Ningfeng'

_publ_section_title
;
 [Me4N](NiII(BEAAM)):&#x00A0; A Synthetic Model for Nickel Superoxide
 Dismutase That Contains Ni in a Mixed Amine/Amide Coordination
 Environment
;
_journal_issue 24
_journal_name_full 'Inorganic Chemistry'
_journal_page_first 9637
_journal_page_last 9639
_journal_paper_doi 10.1021/ic061604s
_journal_volume 45
_journal_year 2006
_chemical_formula_sum 'C23 H40 N4 Ni O2 S2'
_chemical_formula_weight 527.42
_chemical_name_common '[Me4N](Ni(II)(BEAAM))'
_chemical_name_systematic
; 
 ? 
;
_space_group_IT_number 15
_symmetry_cell_setting monoclinic
_symmetry_space_group_name_Hall '-C 2yc'
_symmetry_space_group_name_H-M 'C 1 2/c 1'
_atom_sites_solution_hydrogens geom
_atom_sites_solution_primary direct
_atom_sites_solution_secondary difmap
_audit_creation_method SHELXL-97
_cell_angle_alpha 90.00
_cell_angle_beta 104.423(2)
_cell_angle_gamma 90.00
_cell_formula_units_Z 8
_cell_length_a 38.9762(14)
_cell_length_b 7.4408(3)
_cell_length_c 18.9276(6)
_cell_measurement_reflns_used 1361
_cell_measurement_temperature 100(2)
_cell_measurement_theta_max 43.80
_cell_measurement_theta_min 4.430
_cell_volume 5316.3(3)
_computing_cell_refinement 'Bruker Apex2'
_computing_data_collection 'Bruker Apex2'
_computing_data_reduction 'Bruker Apex2'
_computing_structure_refinement 'SHELXL-97 (Sheldrick, 1997)'
_computing_structure_solution 'SHELXS-97 (Sheldrick, 1990)'
_diffrn_ambient_temperature 100(2)
_diffrn_measured_fraction_theta_full 1.000
_diffrn_measured_fraction_theta_max 1.000
_diffrn_measurement_device_type 'Bruker Smart Apex'
_diffrn_measurement_method 'omega and psi scans'
_diffrn_radiation_monochromator graphite
_diffrn_radiation_source 'fine-focus sealed tube'
_diffrn_radiation_type MoK\a
_diffrn_radiation_wavelength 0.71073
_diffrn_reflns_av_R_equivalents 0.1208
_diffrn_reflns_av_sigmaI/netI 0.0827
_diffrn_reflns_limit_h_max 41
_diffrn_reflns_limit_h_min -41
_diffrn_reflns_limit_k_max 8
_diffrn_reflns_limit_k_min -8
_diffrn_reflns_limit_l_max 20
_diffrn_reflns_limit_l_min -20
_diffrn_reflns_number 21453
_diffrn_reflns_theta_full 22.50
_diffrn_reflns_theta_max 22.50
_diffrn_reflns_theta_min 1.08
_exptl_absorpt_coefficient_mu 0.913
_exptl_absorpt_correction_T_max 0.9110
_exptl_absorpt_correction_T_min 0.8175
_exptl_absorpt_process_details empirical
_exptl_crystal_colour organe
_exptl_crystal_density_diffrn 1.318
_exptl_crystal_density_method 'not measured'
_exptl_crystal_description 'thin blade'
_exptl_crystal_F_000 2256
_exptl_crystal_size_max 0.23
_exptl_crystal_size_mid 0.074
_exptl_crystal_size_min 0.004
_refine_diff_density_max 2.530
_refine_diff_density_min -1.133
_refine_diff_density_rms 0.128
_refine_ls_extinction_method none
_refine_ls_goodness_of_fit_ref 1.045
_refine_ls_hydrogen_treatment 'riding model'
_refine_ls_matrix_type full
_refine_ls_number_parameters 278
_refine_ls_number_reflns 3457
_refine_ls_number_restraints 0
_refine_ls_restrained_S_all 1.045
_refine_ls_R_factor_all 0.1226
_refine_ls_R_factor_gt 0.0779
_refine_ls_shift/su_max 0.000
_refine_ls_shift/su_mean 0.000
_refine_ls_structure_factor_coef Fsqd
_refine_ls_weighting_details 'calc w=1/[\s^2^(Fo^2^)+(0.0686P)^2^+113.4866P] where P=(Fo^2^+2Fc^2^)/3'
_refine_ls_weighting_scheme calc
_refine_ls_wR_factor_gt 0.1795
_refine_ls_wR_factor_ref 0.1975
_reflns_number_gt 2382
_reflns_number_total 3457
_reflns_threshold_expression >2sigma(I)
_cod_data_source_file ic061604ssup1.cif
_cod_data_source_block NiBEAAM
_cod_original_sg_symbol_H-M C2/c
_cod_database_code 4333170

loop_
_symmetry_equiv_pos_as_xyz
'x, y, z'
'-x, y, -z+1/2'
'x+1/2, y+1/2, z'
'-x+1/2, y+1/2, -z+1/2'
'-x, -y, -z'
'x, -y, z-1/2'
'-x+1/2, -y+1/2, -z'
'x+1/2, -y+1/2, z-1/2'

loop_
_atom_site_label
_atom_site_type_symbol
_atom_site_fract_x
_atom_site_fract_y
_atom_site_fract_z
_atom_site_U_iso_or_equiv
_atom_site_adp_type
_atom_site_occupancy
_atom_site_symmetry_multiplicity
_atom_site_calc_flag
_atom_site_refinement_flags
Ni1 Ni 0.62275(3) 0.29383(16) 0.35325(6) 0.0183(4) Uani 1 1 d .
S1 S 0.62817(5) 0.2629(3) 0.46990(11) 0.0121(5) Uani 1 1 d .
S2 S 0.56702(5) 0.2459(3) 0.31827(11) 0.0117(5) Uani 1 1 d .
O1 O 0.59811(14) 0.2573(8) 0.1344(3) 0.0181(15) Uani 1 1 d .
N1 N 0.62441(18) 0.2837(10) 0.2561(4) 0.0179(18) Uani 1 1 d .
N2 N 0.67256(18) 0.3798(10) 0.3731(4) 0.0176(17) Uani 1 1 d .
N3 N 0.55485(17) 0.2427(8) 0.9202(3) 0.0091(15) Uani 1 1 d .
C1 C 0.5607(2) 0.2531(12) 0.2188(4) 0.016(2) Uani 1 1 d .
C1S C 0.6046(2) 0.2371(14) 0.6391(5) 0.029(2) Uani 1 1 d .
H1S1 H 0.6052 0.3019 0.6845 0.044 Uiso 1 1 calc R
H1S2 H 0.6217 0.2904 0.6152 0.044 Uiso 1 1 calc R
H1S3 H 0.6105 0.1105 0.6501 0.044 Uiso 1 1 calc R
C2 C 0.5969(2) 0.2636(11) 0.1998(4) 0.0122(19) Uani 1 1 d .
C2S C 0.5689(3) 0.2497(11) 0.5906(5) 0.017(2) Uani 1 1 d .
C3 C 0.6599(2) 0.3011(13) 0.2429(4) 0.019(2) Uani 1 1 d .
H3A H 0.6627 0.4208 0.2223 0.023 Uiso 1 1 calc R
H3B H 0.6635 0.2079 0.2082 0.023 Uiso 1 1 calc R
C4 C 0.6864(2) 0.2773(12) 0.3164(4) 0.015(2) Uani 1 1 d .
H4A H 0.6890 0.1482 0.3294 0.018 Uiso 1 1 calc R
H4B H 0.7098 0.3245 0.3142 0.018 Uiso 1 1 calc R
C5 C 0.6934(2) 0.3341(13) 0.4494(4) 0.022(2) Uani 1 1 d .
H5A H 0.6974 0.4453 0.4791 0.026 Uiso 1 1 calc R
H5B H 0.7168 0.2861 0.4474 0.026 Uiso 1 1 calc R
C6 C 0.6746(2) 0.1961(13) 0.4865(5) 0.022(2) Uani 1 1 d .
C7 C 0.6923(2) 0.2039(14) 0.5692(4) 0.025(2) Uani 1 1 d .
H7A H 0.7172 0.1674 0.5780 0.037 Uiso 1 1 calc R
H7B H 0.6799 0.1223 0.5952 0.037 Uiso 1 1 calc R
H7C H 0.6910 0.3269 0.5870 0.037 Uiso 1 1 calc R
C8 C 0.6775(3) 0.0080(12) 0.4574(5) 0.027(2) Uani 1 1 d .
H8A H 0.6646 0.0024 0.4059 0.041 Uiso 1 1 calc R
H8B H 0.6674 -0.0788 0.4854 0.041 Uiso 1 1 calc R
H8C H 0.7025 -0.0210 0.4621 0.041 Uiso 1 1 calc R
C9 C 0.5409(2) 0.0863(11) 0.1848(4) 0.015(2) Uani 1 1 d .
H9A H 0.5387 0.0870 0.1321 0.023 Uiso 1 1 calc R
H9B H 0.5172 0.0853 0.1941 0.023 Uiso 1 1 calc R
H9C H 0.5539 -0.0211 0.2064 0.023 Uiso 1 1 calc R
C10 C 0.5393(2) 0.4181(11) 0.1871(4) 0.015(2) Uani 1 1 d .
H10A H 0.5527 0.5269 0.2056 0.023 Uiso 1 1 calc R
H10B H 0.5168 0.4184 0.2016 0.023 Uiso 1 1 calc R
H10C H 0.5344 0.4152 0.1338 0.023 Uiso 1 1 calc R
C11 C 0.6703(2) 0.5780(11) 0.3603(5) 0.018(2) Uani 1 1 d .
H11A H 0.6647 0.6350 0.4033 0.021 Uiso 1 1 calc R
H11B H 0.6501 0.6012 0.3180 0.021 Uiso 1 1 calc R
C12 C 0.7028(2) 0.6734(13) 0.3464(5) 0.023(2) Uani 1 1 d .
C13 C 0.6992(2) 0.7651(12) 0.2822(4) 0.019(2) Uani 1 1 d .
H13 H 0.6774 0.7595 0.2461 0.022 Uiso 1 1 calc R
C14 C 0.7270(2) 0.8660(13) 0.2691(5) 0.028(2) Uani 1 1 d .
H14 H 0.7238 0.9334 0.2253 0.034 Uiso 1 1 calc R
C15 C 0.7594(2) 0.8677(13) 0.3204(5) 0.029(2) Uani 1 1 d .
H15 H 0.7785 0.9363 0.3119 0.035 Uiso 1 1 calc R
C16 C 0.7636(2) 0.7701(12) 0.3831(5) 0.024(2) Uani 1 1 d .
H16 H 0.7861 0.7663 0.4172 0.029 Uiso 1 1 calc R
C17 C 0.7354(2) 0.6770(13) 0.3975(5) 0.025(2) Uani 1 1 d .
H17 H 0.7383 0.6151 0.4425 0.031 Uiso 1 1 calc R
C18 C 0.5913(2) 0.2364(12) 0.9075(5) 0.018(2) Uiso 1 1 d .
H18A H 0.6089 0.2460 0.9543 0.026 Uiso 1 1 calc R
H18B H 0.5942 0.3366 0.8759 0.026 Uiso 1 1 calc R
H18C H 0.5945 0.1225 0.8840 0.026 Uiso 1 1 calc R
C19 C 0.5492(2) 0.0797(11) 0.9625(4) 0.014(2) Uiso 1 1 d .
H19A H 0.5522 -0.0289 0.9354 0.022 Uiso 1 1 calc R
H19B H 0.5251 0.0821 0.9698 0.022 Uiso 1 1 calc R
H19C H 0.5664 0.0794 1.0101 0.022 Uiso 1 1 calc R
C20 C 0.5506(2) 0.4104(11) 0.9617(4) 0.017(2) Uiso 1 1 d .
H20A H 0.5266 0.4142 0.9693 0.026 Uiso 1 1 calc R
H20B H 0.5544 0.5162 0.9338 0.026 Uiso 1 1 calc R
H20C H 0.5680 0.4098 1.0091 0.026 Uiso 1 1 calc R
C21 C 0.5286(2) 0.2450(11) 0.8479(4) 0.015(2) Uiso 1 1 d .
H21A H 0.5320 0.1388 0.8198 0.022 Uiso 1 1 calc R
H21B H 0.5319 0.3538 0.8212 0.022 Uiso 1 1 calc R
H21C H 0.5045 0.2439 0.8551 0.022 Uiso 1 1 calc R
N1S N 0.5409(2) 0.2559(9) 0.5535(4) 0.0180(17) Uani 1 1 d .
O1S O 0.65012(16) 0.3625(9) 0.0634(3) 0.0298(16) Uani 1 1 d .

loop_
_atom_site_aniso_label
_atom_site_aniso_U_11
_atom_site_aniso_U_22
_atom_site_aniso_U_33
_atom_site_aniso_U_23
_atom_site_aniso_U_13
_atom_site_aniso_U_12
Ni1 0.0104(6) 0.0351(8) 0.0091(6) -0.0003(5) 0.0017(5) -0.0010(5)
S1 0.0110(11) 0.0140(13) 0.0111(11) 0.0002(9) 0.0023(9) 0.0010(9)
S2 0.0101(11) 0.0159(13) 0.0087(11) -0.0003(9) 0.0019(9) -0.0012(9)
O1 0.010(3) 0.035(4) 0.008(3) -0.001(3) 0.000(2) -0.004(3)
N1 0.015(4) 0.029(5) 0.011(4) -0.004(3) 0.005(3) -0.003(3)
N2 0.015(4) 0.020(5) 0.015(4) 0.003(3) -0.002(3) -0.003(3)
N3 0.010(3) 0.005(4) 0.012(4) 0.000(3) 0.004(3) 0.003(3)
C1 0.018(5) 0.023(6) 0.009(4) 0.001(4) 0.004(4) 0.003(4)
C1S 0.023(5) 0.045(7) 0.019(5) -0.005(5) 0.005(4) 0.000(5)
C2 0.011(4) 0.014(5) 0.009(5) -0.002(4) -0.003(4) 0.000(4)
C2S 0.025(6) 0.015(5) 0.017(5) -0.002(4) 0.016(5) -0.002(4)
C3 0.013(5) 0.030(6) 0.013(5) 0.001(4) 0.003(4) -0.003(4)
C4 0.011(4) 0.024(5) 0.014(5) 0.001(4) 0.008(4) -0.002(4)
C5 0.022(5) 0.024(6) 0.017(5) 0.002(4) -0.001(4) 0.000(4)
C6 0.014(5) 0.030(6) 0.016(5) -0.006(4) -0.004(4) -0.003(4)
C7 0.016(5) 0.043(7) 0.012(5) -0.002(4) 0.001(4) 0.000(5)
C8 0.033(6) 0.019(6) 0.031(6) -0.001(4) 0.010(5) 0.005(4)
C9 0.021(5) 0.011(5) 0.015(5) -0.008(4) 0.006(4) -0.007(4)
C10 0.019(5) 0.012(5) 0.014(5) 0.009(4) 0.003(4) 0.002(4)
C11 0.022(5) 0.003(5) 0.027(5) 0.001(4) 0.003(4) 0.005(4)
C12 0.022(5) 0.030(6) 0.018(5) -0.003(4) 0.006(4) 0.002(4)
C13 0.016(5) 0.025(6) 0.012(5) 0.001(4) 0.000(4) -0.006(4)
C14 0.037(6) 0.029(6) 0.020(5) 0.005(4) 0.007(5) -0.003(5)
C15 0.028(6) 0.029(6) 0.035(6) -0.011(5) 0.017(5) -0.008(5)
C16 0.011(5) 0.025(6) 0.036(6) 0.006(5) 0.006(4) -0.006(4)
C17 0.028(6) 0.024(6) 0.024(5) -0.003(5) 0.005(5) 0.001(5)
N1S 0.028(5) 0.007(4) 0.022(4) 0.001(3) 0.011(4) 0.003(3)
O1S 0.023(4) 0.030(4) 0.037(4) 0.003(3) 0.008(3) 0.003(3)

loop_
_atom_type_symbol
_atom_type_description
_atom_type_scat_dispersion_real
_atom_type_scat_dispersion_imag
_atom_type_scat_source
C C 0.0033 0.0016 'International Tables Vol C Tables 4.2.6.8 and 6.1.1.4'
H H 0.0000 0.0000 'International Tables Vol C Tables 4.2.6.8 and 6.1.1.4'
N N 0.0061 0.0033 'International Tables Vol C Tables 4.2.6.8 and 6.1.1.4'
O O 0.0106 0.0060 'International Tables Vol C Tables 4.2.6.8 and 6.1.1.4'
S S 0.1246 0.1234 'International Tables Vol C Tables 4.2.6.8 and 6.1.1.4'
Ni Ni 0.3393 1.1124 'International Tables Vol C Tables 4.2.6.8 and 6.1.1.4'

loop_
_geom_angle_atom_site_label_1
_geom_angle_atom_site_label_2
_geom_angle_atom_site_label_3
_geom_angle
N1 Ni1 N2 85.8(3)
N1 Ni1 S2 88.3(2)
N2 Ni1 S2 168.8(2)
N1 Ni1 S1 168.8(2)
N2 Ni1 S1 89.9(2)
S2 Ni1 S1 97.52(8)
C6 S1 Ni1 92.6(3)
C1 S2 Ni1 100.3(3)
C2 N1 C3 118.9(6)
C2 N1 Ni1 125.7(6)
C3 N1 Ni1 115.5(5)
C11 N2 C5 111.9(7)
C11 N2 C4 113.5(6)
C5 N2 C4 111.2(6)
C11 N2 Ni1 105.8(5)
C5 N2 Ni1 112.0(5)
C4 N2 Ni1 101.9(5)
C21 N3 C18 108.4(6)
C21 N3 C19 109.9(6)
C18 N3 C19 109.4(6)
C21 N3 C20 109.3(6)
C18 N3 C20 110.0(6)
C19 N3 C20 109.9(6)
C9 C1 C10 108.7(7)
C9 C1 C2 110.0(7)
C10 C1 C2 108.2(7)
C9 C1 S2 109.5(6)
C10 C1 S2 110.3(6)
C2 C1 S2 110.1(6)
O1 C2 N1 125.6(7)
O1 C2 C1 119.3(7)
N1 C2 C1 115.1(7)
N1S C2S C1S 178.3(9)
N1 C3 C4 106.7(6)
N2 C4 C3 107.9(7)
N2 C5 C6 112.7(7)
C8 C6 C5 111.4(7)
C8 C6 C7 110.3(8)
C5 C6 C7 107.2(7)
C8 C6 S1 110.4(6)
C5 C6 S1 107.8(6)
C7 C6 S1 109.6(6)
N2 C11 C12 117.9(7)
C13 C12 C17 118.6(8)
C13 C12 C11 118.6(8)
C17 C12 C11 122.7(8)
C12 C13 C14 121.1(8)
C15 C14 C13 119.5(9)
C16 C15 C14 119.6(9)
C15 C16 C17 120.6(9)
C16 C17 C12 120.4(9)

loop_
_geom_bond_atom_site_label_1
_geom_bond_atom_site_label_2
_geom_bond_distance
Ni1 N1 1.858(6)
Ni1 N2 1.989(7)
Ni1 S2 2.137(2)
Ni1 S1 2.177(2)
S1 C6 1.827(9)
S2 C1 1.838(8)
O1 C2 1.252(9)
N1 C2 1.317(10)
N1 C3 1.470(10)
N2 C11 1.493(11)
N2 C5 1.508(10)
N2 C4 1.520(10)
N3 C21 1.492(10)
N3 C18 1.498(10)
N3 C19 1.501(10)
N3 C20 1.506(10)
C1 C9 1.518(11)
C1 C10 1.523(11)
C1 C2 1.542(11)
C1S C2S 1.465(13)
C2S N1S 1.142(11)
C3 C4 1.522(11)
C5 C6 1.529(12)
C6 C8 1.519(13)
C6 C7 1.548(11)
C11 C12 1.531(12)
C12 C13 1.370(12)
C12 C17 1.394(12)
C13 C14 1.389(12)
C14 C15 1.389(13)
C15 C16 1.367(13)
C16 C17 1.381(12)

loop_
_geom_torsion_atom_site_label_1
_geom_torsion_atom_site_label_2
_geom_torsion_atom_site_label_3
_geom_torsion_atom_site_label_4
_geom_torsion
N1 Ni1 S1 C6 33.1(13)
N2 Ni1 S1 C6 -34.5(4)
S2 Ni1 S1 C6 153.8(3)
N1 Ni1 S2 C1 -5.5(4)
N2 Ni1 S2 C1 52.4(12)
S1 Ni1 S2 C1 -176.0(3)
N2 Ni1 N1 C2 -167.3(8)
S2 Ni1 N1 C2 3.2(7)
S1 Ni1 N1 C2 124.8(11)
N2 Ni1 N1 C3 12.3(6)
S2 Ni1 N1 C3 -177.2(6)
S1 Ni1 N1 C3 -55.6(15)
N1 Ni1 N2 C11 84.9(5)
S2 Ni1 N2 C11 26.7(14)
S1 Ni1 N2 C11 -105.4(5)
N1 Ni1 N2 C5 -152.9(6)
S2 Ni1 N2 C5 148.9(9)
S1 Ni1 N2 C5 16.8(5)
N1 Ni1 N2 C4 -33.9(5)
S2 Ni1 N2 C4 -92.1(12)
S1 Ni1 N2 C4 135.7(5)
Ni1 S2 C1 C9 128.7(5)
Ni1 S2 C1 C10 -111.8(5)
Ni1 S2 C1 C2 7.6(6)
C3 N1 C2 O1 0.2(13)
Ni1 N1 C2 O1 179.8(6)
C3 N1 C2 C1 -178.0(7)
Ni1 N1 C2 C1 1.6(11)
C9 C1 C2 O1 54.4(10)
C10 C1 C2 O1 -64.2(10)
S2 C1 C2 O1 175.2(6)
C9 C1 C2 N1 -127.3(8)
C10 C1 C2 N1 114.1(8)
S2 C1 C2 N1 -6.5(9)
C2 N1 C3 C4 -166.8(8)
Ni1 N1 C3 C4 13.5(9)
C11 N2 C4 C3 -63.9(9)
C5 N2 C4 C3 168.9(7)
Ni1 N2 C4 C3 49.4(7)
N1 C3 C4 N2 -42.0(9)
C11 N2 C5 C6 132.5(8)
C4 N2 C5 C6 -99.4(8)
Ni1 N2 C5 C6 13.8(9)
N2 C5 C6 C8 75.9(9)
N2 C5 C6 C7 -163.3(7)
N2 C5 C6 S1 -45.4(9)
Ni1 S1 C6 C8 -72.0(6)
Ni1 S1 C6 C5 49.8(6)
Ni1 S1 C6 C7 166.2(6)
C5 N2 C11 C12 77.6(9)
C4 N2 C11 C12 -49.3(10)
Ni1 N2 C11 C12 -160.1(6)
N2 C11 C12 C13 121.0(9)
N2 C11 C12 C17 -61.7(12)
C17 C12 C13 C14 -2.6(14)
C11 C12 C13 C14 174.8(8)
C12 C13 C14 C15 2.9(14)
C13 C14 C15 C16 0.0(14)
C14 C15 C16 C17 -3.1(14)
C15 C16 C17 C12 3.5(14)
C13 C12 C17 C16 -0.6(14)
C11 C12 C17 C16 -177.8(9)
